data_2226928
loop_
_publ_author_name
'Fairuz, Zainal A.'
'Aiyub, Zaharah'
'Abdullah, Zanariah'
'Ng, Seik Weng'
'Tiekink, Edward R. T.'

_publ_section_title
;
 <i>N</i>-(4-Chlorophenyl)-4-methylpyridin-2-amine
;
_journal_coeditor_code HB5582
_journal_issue 8
_journal_name_full 'Acta Crystallographica Section E'
_journal_page_first o2186
_journal_paper_doi 10.1107/S1600536810030138
_journal_volume 66
_journal_year 2010
_chemical_formula_iupac 'C12 H11 Cl N2'
_chemical_formula_moiety 'C12 H11 Cl N2'
_chemical_formula_sum 'C12 H11 Cl N2'
_chemical_formula_weight 218.68
_chemical_name_systematic
;
<i>N</i>-(4-Chlorophenyl)-4-methylpyridin-2-amine
;
_space_group_IT_number 14
_symmetry_cell_setting monoclinic
_symmetry_space_group_name_Hall '-P 2yn'
_symmetry_space_group_name_H-M 'P 1 21/n 1'
_atom_sites_solution_hydrogens geom
_atom_sites_solution_primary direct
_atom_sites_solution_secondary difmap
_audit_creation_method SHELXL-97
_cell_angle_alpha 90
_cell_angle_beta 98.7550(10)
_cell_angle_gamma 90
_cell_formula_units_Z 4
_cell_length_a 15.9335(15)
_cell_length_b 4.0651(4)
_cell_length_c 17.0153(16)
_cell_measurement_reflns_used 2763
_cell_measurement_temperature 293(2)
_cell_measurement_theta_max 25.7
_cell_measurement_theta_min 2.4
_cell_volume 1089.26(18)
_computing_cell_refinement 'SAINT (Bruker, 2009)'
_computing_data_collection 'APEX2 (Bruker, 2009)'
_computing_data_reduction 'SAINT (Bruker, 2009)'
_computing_molecular_graphics
;
ORTEP-3 (Farrugia, 1997) and DIAMOND (Brandenburg, 2006)
;
_computing_publication_material 'publCIF (Westrip, 2010)'
_computing_structure_refinement 'SHELXL97 (Sheldrick, 2008)'
_computing_structure_solution 'SHELXS97 (Sheldrick, 2008)'
_diffrn_ambient_temperature 293(2)
_diffrn_measured_fraction_theta_full 1.000
_diffrn_measured_fraction_theta_max 1.000
_diffrn_measurement_device_type 'Bruker SMART APEX CCD'
_diffrn_measurement_method '\w scans'
_diffrn_radiation_monochromator graphite
_diffrn_radiation_source 'fine-focus sealed tube'
_diffrn_radiation_type MoK\a
_diffrn_radiation_wavelength 0.71073
_diffrn_reflns_av_R_equivalents 0.030
_diffrn_reflns_av_sigmaI/netI 0.026
_diffrn_reflns_limit_h_max 19
_diffrn_reflns_limit_h_min -20
_diffrn_reflns_limit_k_max 5
_diffrn_reflns_limit_k_min -5
_diffrn_reflns_limit_l_max 20
_diffrn_reflns_limit_l_min -22
_diffrn_reflns_number 9785
_diffrn_reflns_theta_full 27.5
_diffrn_reflns_theta_max 27.5
_diffrn_reflns_theta_min 1.9
_diffrn_standards_decay_% 0
_diffrn_standards_interval_count 0
_diffrn_standards_interval_time 0
_diffrn_standards_number 0
_exptl_absorpt_coefficient_mu 0.317
_exptl_absorpt_correction_T_max 0.862
_exptl_absorpt_correction_T_min 0.776
_exptl_absorpt_correction_type multi-scan
_exptl_absorpt_process_details '(SADABS; Sheldrick, 1996)'
_exptl_crystal_colour colourless
_exptl_crystal_density_diffrn 1.333
_exptl_crystal_density_method 'not measured'
_exptl_crystal_description block
_exptl_crystal_F_000 456
_exptl_crystal_size_max 0.30
_exptl_crystal_size_mid 0.30
_exptl_crystal_size_min 0.20
_refine_diff_density_max 0.22
_refine_diff_density_min -0.18
_refine_ls_extinction_method none
_refine_ls_goodness_of_fit_ref 1.04
_refine_ls_hydrogen_treatment mixed
_refine_ls_matrix_type full
_refine_ls_number_parameters 141
_refine_ls_number_reflns 2509
_refine_ls_number_restraints 1
_refine_ls_restrained_S_all 1.04
_refine_ls_R_factor_all 0.058
_refine_ls_R_factor_gt 0.042
_refine_ls_shift/su_max_lt 0.001
_refine_ls_shift/su_mean 0.000
_refine_ls_structure_factor_coef Fsqd
_refine_ls_weighting_details 'calc w=1/[\s^2^(Fo^2^)+(0.0689P)^2^+0.1992P] where P=(Fo^2^+2Fc^2^)/3'
_refine_ls_weighting_scheme calc
_refine_ls_wR_factor_gt 0.120
_refine_ls_wR_factor_ref 0.132
_reflns_number_gt 1886
_reflns_number_total 2509
_reflns_threshold_expression I>2\s(I)
_cod_data_source_file hb5582.cif
_cod_data_source_block I
_cod_original_sg_symbol_H-M 'P 21/n'
_cod_database_code 2226928
_cod_database_fobs_code 2226928

loop_
_symmetry_equiv_pos_as_xyz
'x, y, z'
'-x+1/2, y+1/2, -z+1/2'
'-x, -y, -z'
'x-1/2, -y-1/2, z-1/2'

loop_
_atom_site_type_symbol
_atom_site_label
_atom_site_fract_x
_atom_site_fract_y
_atom_site_fract_z
_atom_site_U_iso_or_equiv
_atom_site_adp_type
_atom_site_calc_flag
_atom_site_refinement_flags
_atom_site_occupancy
_atom_site_disorder_assembly
_atom_site_disorder_group
Cl Cl1 0.59502(4) 1.02913(16) 0.10424(3) 0.0834(2) Uani d . 1 . .
N N1 0.60831(9) 0.5290(4) 0.56614(8) 0.0495(4) Uani d . 1 . .
N N2 0.57324(9) 0.6997(4) 0.43820(9) 0.0552(4) Uani d D 1 . .
H H2n 0.5222(7) 0.653(5) 0.4444(11) 0.061(6) Uiso d D 1 . .
C C1 0.63451(10) 0.6751(4) 0.50365(9) 0.0439(4) Uani d . 1 . .
C C2 0.66466(12) 0.5088(5) 0.63260(11) 0.0578(5) Uani d . 1 . .
H H2 0.6472 0.4101 0.6767 0.069 Uiso calc R 1 . .
C C3 0.74612(12) 0.6230(5) 0.64035(10) 0.0570(5) Uani d . 1 . .
H H3 0.7827 0.5985 0.6881 0.068 Uiso calc R 1 . .
C C4 0.77369(11) 0.7769(4) 0.57556(10) 0.0498(4) Uani d . 1 . .
C C5 0.71648(10) 0.8019(4) 0.50667(10) 0.0461(4) Uani d . 1 . .
H H5 0.7323 0.9030 0.4621 0.055 Uiso calc R 1 . .
C C6 0.86175(12) 0.9137(6) 0.58031(13) 0.0661(5) Uani d . 1 . .
H H6A 0.8620 1.0847 0.5414 0.099 Uiso calc R 1 . .
H H6B 0.8999 0.7416 0.5701 0.099 Uiso calc R 1 . .
H H6C 0.8797 1.0023 0.6325 0.099 Uiso calc R 1 . .
C C7 0.58319(10) 0.7850(4) 0.36041(9) 0.0428(4) Uani d . 1 . .
C C8 0.51945(11) 0.9664(4) 0.31600(11) 0.0496(4) Uani d . 1 . .
H H8 0.4740 1.0406 0.3396 0.059 Uiso calc R 1 . .
C C9 0.52239(12) 1.0389(4) 0.23723(11) 0.0544(4) Uani d . 1 . .
H H9 0.4789 1.1588 0.2077 0.065 Uiso calc R 1 . .
C C10 0.59014(12) 0.9323(4) 0.20290(10) 0.0493(4) Uani d . 1 . .
C C11 0.65418(11) 0.7545(4) 0.24569(10) 0.0481(4) Uani d . 1 . .
H H11 0.6998 0.6843 0.2219 0.058 Uiso calc R 1 . .
C C12 0.65108(10) 0.6791(4) 0.32428(10) 0.0462(4) Uani d . 1 . .
H H12 0.6946 0.5570 0.3532 0.055 Uiso calc R 1 . .

loop_
_atom_site_aniso_label
_atom_site_aniso_U_11
_atom_site_aniso_U_22
_atom_site_aniso_U_33
_atom_site_aniso_U_12
_atom_site_aniso_U_13
_atom_site_aniso_U_23
Cl1 0.1035(5) 0.0997(5) 0.0472(3) -0.0123(3) 0.0123(3) 0.0172(3)
N1 0.0440(8) 0.0626(9) 0.0425(8) 0.0058(6) 0.0082(6) 0.0026(6)
N2 0.0364(8) 0.0858(12) 0.0428(8) -0.0052(7) 0.0048(6) 0.0083(7)
C1 0.0414(8) 0.0494(9) 0.0409(8) 0.0059(7) 0.0061(6) -0.0034(7)
C2 0.0582(11) 0.0722(13) 0.0430(9) 0.0070(9) 0.0072(8) 0.0058(8)
C3 0.0574(11) 0.0673(11) 0.0424(9) 0.0083(9) -0.0051(8) -0.0042(8)
C4 0.0481(9) 0.0476(9) 0.0515(10) 0.0039(7) 0.0006(7) -0.0127(7)
C5 0.0452(9) 0.0486(9) 0.0439(9) -0.0008(7) 0.0049(7) -0.0019(7)
C6 0.0535(11) 0.0693(12) 0.0705(13) -0.0074(9) -0.0066(9) -0.0119(10)
C7 0.0379(8) 0.0485(9) 0.0409(8) -0.0039(7) 0.0027(6) -0.0004(7)
C8 0.0436(9) 0.0535(10) 0.0512(10) 0.0057(7) 0.0059(7) -0.0012(7)
C9 0.0539(10) 0.0521(10) 0.0541(10) 0.0051(8) -0.0019(8) 0.0089(8)
C10 0.0572(10) 0.0488(9) 0.0411(8) -0.0110(8) 0.0052(7) 0.0025(7)
C11 0.0440(9) 0.0518(10) 0.0495(9) -0.0053(7) 0.0101(7) -0.0027(7)
C12 0.0373(8) 0.0517(9) 0.0486(9) 0.0024(7) 0.0032(7) 0.0034(7)

loop_
_atom_type_symbol
_atom_type_description
_atom_type_scat_dispersion_real
_atom_type_scat_dispersion_imag
_atom_type_scat_source
C C 0.0033 0.0016 'International Tables Vol C Tables 4.2.6.8 and 6.1.1.4'
H H 0.0000 0.0000 'International Tables Vol C Tables 4.2.6.8 and 6.1.1.4'
N N 0.0061 0.0033 'International Tables Vol C Tables 4.2.6.8 and 6.1.1.4'
Cl Cl 0.1484 0.1585 'International Tables Vol C Tables 4.2.6.8 and 6.1.1.4'

loop_
_geom_angle_atom_site_label_1
_geom_angle_atom_site_label_2
_geom_angle_atom_site_label_3
_geom_angle_site_symmetry_1
_geom_angle_site_symmetry_3
_geom_angle
_geom_angle_publ_flag
C2 N1 C1 . . 116.69(15) ?
C1 N2 C7 . . 128.17(14) ?
C1 N2 H2n . . 117.2(13) ?
C7 N2 H2n . . 114.6(13) ?
N1 C1 N2 . . 114.12(15) ?
N1 C1 C5 . . 122.47(15) ?
N2 C1 C5 . . 123.36(15) ?
N1 C2 C3 . . 124.59(18) ?
N1 C2 H2 . . 117.7 ?
C3 C2 H2 . . 117.7 ?
C2 C3 C4 . . 119.00(16) ?
C2 C3 H3 . . 120.5 ?
C4 C3 H3 . . 120.5 ?
C5 C4 C3 . . 117.32(16) ?
C5 C4 C6 . . 120.81(17) ?
C3 C4 C6 . . 121.87(16) ?
C4 C5 C1 . . 119.92(16) ?
C4 C5 H5 . . 120.0 ?
C1 C5 H5 . . 120.0 ?
C4 C6 H6A . . 109.5 ?
C4 C6 H6B . . 109.5 ?
H6A C6 H6B . . 109.5 ?
C4 C6 H6C . . 109.5 ?
H6A C6 H6C . . 109.5 ?
H6B C6 H6C . . 109.5 ?
C8 C7 C12 . . 118.64(15) ?
C8 C7 N2 . . 117.97(15) ?
C12 C7 N2 . . 123.27(15) ?
C9 C8 C7 . . 120.91(16) ?
C9 C8 H8 . . 119.5 ?
C7 C8 H8 . . 119.5 ?
C10 C9 C8 . . 119.40(16) ?
C10 C9 H9 . . 120.3 ?
C8 C9 H9 . . 120.3 ?
C11 C10 C9 . . 120.77(16) ?
C11 C10 Cl1 . . 119.67(14) ?
C9 C10 Cl1 . . 119.55(14) ?
C10 C11 C12 . . 119.99(16) ?
C10 C11 H11 . . 120.0 ?
C12 C11 H11 . . 120.0 ?
C11 C12 C7 . . 120.28(15) ?
C11 C12 H12 . . 119.9 ?
C7 C12 H12 . . 119.9 ?

loop_
_geom_bond_atom_site_label_1
_geom_bond_atom_site_label_2
_geom_bond_site_symmetry_2
_geom_bond_distance
_geom_bond_publ_flag
Cl1 C10 . 1.7376(18) ?
N1 C2 . 1.335(2) ?
N1 C1 . 1.339(2) ?
N2 C1 . 1.368(2) ?
N2 C7 . 1.400(2) ?
N2 H2n . 0.857(9) ?
C1 C5 . 1.398(2) ?
C2 C3 . 1.366(3) ?
C2 H2 . 0.9300 ?
C3 C4 . 1.396(3) ?
C3 H3 . 0.9300 ?
C4 C5 . 1.375(2) ?
C4 C6 . 1.500(3) ?
C5 H5 . 0.9300 ?
C6 H6A . 0.9600 ?
C6 H6B . 0.9600 ?
C6 H6C . 0.9600 ?
C7 C8 . 1.383(2) ?
C7 C12 . 1.391(2) ?
C8 C9 . 1.380(2) ?
C8 H8 . 0.9300 ?
C9 C10 . 1.373(3) ?
C9 H9 . 0.9300 ?
C10 C11 . 1.367(2) ?
C11 C12 . 1.380(2) ?
C11 H11 . 0.9300 ?
C12 H12 . 0.9300 ?

loop_
_geom_hbond_atom_site_label_D
_geom_hbond_atom_site_label_H
_geom_hbond_atom_site_label_A
_geom_hbond_site_symmetry_A
_geom_hbond_distance_DH
_geom_hbond_distance_HA
_geom_hbond_distance_DA
_geom_hbond_angle_DHA
N2 H2n N1 3_666 0.857(9) 2.189(11) 3.029(2) 166.5(18)

loop_
_geom_torsion_atom_site_label_1
_geom_torsion_atom_site_label_2
_geom_torsion_atom_site_label_3
_geom_torsion_atom_site_label_4
_geom_torsion_site_symmetry_1
_geom_torsion_site_symmetry_2
_geom_torsion_site_symmetry_3
_geom_torsion_site_symmetry_4
_geom_torsion
_geom_torsion_publ_flag
C2 N1 C1 N2 . . . . -177.70(15) ?
C2 N1 C1 C5 . . . . 0.0(2) ?
C7 N2 C1 N1 . . . . -167.92(17) ?
C7 N2 C1 C5 . . . . 14.4(3) ?
C1 N1 C2 C3 . . . . -0.7(3) ?
N1 C2 C3 C4 . . . . 1.0(3) ?
C2 C3 C4 C5 . . . . -0.6(3) ?
C2 C3 C4 C6 . . . . 178.85(18) ?
C3 C4 C5 C1 . . . . -0.1(2) ?
C6 C4 C5 C1 . . . . -179.50(17) ?
N1 C1 C5 C4 . . . . 0.4(3) ?
N2 C1 C5 C4 . . . . 177.85(16) ?
C1 N2 C7 C8 . . . . -144.79(18) ?
C1 N2 C7 C12 . . . . 39.4(3) ?
C12 C7 C8 C9 . . . . 0.6(3) ?
N2 C7 C8 C9 . . . . -175.42(16) ?
C7 C8 C9 C10 . . . . -0.8(3) ?
C8 C9 C10 C11 . . . . 0.3(3) ?
C8 C9 C10 Cl1 . . . . -178.88(14) ?
C9 C10 C11 C12 . . . . 0.2(3) ?
Cl1 C10 C11 C12 . . . . 179.44(13) ?
C10 C11 C12 C7 . . . . -0.4(3) ?
C8 C7 C12 C11 . . . . -0.1(2) ?
N2 C7 C12 C11 . . . . 175.77(15) ?

loop_
_cod_related_entry_id
_cod_related_entry_database
_cod_related_entry_code
1 ChemSpider 24745683
